data_7210119
loop_
_publ_author_name
'Liu, Guang-Zhen'
'Li, Shi-Hui'
'Li, Xiao-Ling'
'Xin, Ling-Yun'
'Wang, Li-Ya'

_publ_section_title
;
 Three series of MOFs featuring various metal(ii)-carboxylate chains
 cross-linked by dipyridyl-typed coligands: synthesis, structure, and
 solvent-dependent luminescence
;
_journal_issue 22
_journal_name_full CrystEngComm
_journal_page_first 4571
_journal_paper_doi 10.1039/c3ce40109j
_journal_volume 15
_journal_year 2013
_chemical_formula_sum 'C21 H15 Cu F3 N2 O4'
_chemical_formula_weight 479.89
_chemical_name_systematic
;
?
;
_space_group_IT_number 14
_symmetry_cell_setting monoclinic
_symmetry_space_group_name_Hall '-P 2yn'
_symmetry_space_group_name_H-M 'P 1 21/n 1'
_atom_sites_solution_hydrogens geom
_atom_sites_solution_primary direct
_atom_sites_solution_secondary difmap
_audit_creation_method SHELXL-97
_cell_angle_alpha 90.00
_cell_angle_beta 95.706(15)
_cell_angle_gamma 90.00
_cell_formula_units_Z 4
_cell_length_a 13.023(16)
_cell_length_b 10.525(13)
_cell_length_c 14.555(19)
_cell_measurement_reflns_used 1116
_cell_measurement_temperature 296(2)
_cell_measurement_theta_max 17.48
_cell_measurement_theta_min 2.49
_cell_volume 1985(4)
_computing_cell_refinement 'Bruker SMART'
_computing_data_collection 'Bruker SMART'
_computing_data_reduction 'Bruker SAINT'
_computing_molecular_graphics 'Bruker SHELXTL'
_computing_publication_material 'Bruker SHELXTL'
_computing_structure_refinement 'SHELXL-97 (Sheldrick, 1997)'
_computing_structure_solution 'SHELXS-97 (Sheldrick, 1990)'
_diffrn_ambient_temperature 296(2)
_diffrn_measured_fraction_theta_full 0.971
_diffrn_measured_fraction_theta_max 0.971
_diffrn_measurement_device_type 'CCD area detector'
_diffrn_measurement_method 'phi and omega scans'
_diffrn_radiation_monochromator graphite
_diffrn_radiation_source 'fine-focus sealed tube'
_diffrn_radiation_type MoK\a
_diffrn_radiation_wavelength 0.71073
_diffrn_reflns_av_R_equivalents 0.1864
_diffrn_reflns_av_sigmaI/netI 0.1929
_diffrn_reflns_limit_h_max 15
_diffrn_reflns_limit_h_min -15
_diffrn_reflns_limit_k_max 12
_diffrn_reflns_limit_k_min -12
_diffrn_reflns_limit_l_max 17
_diffrn_reflns_limit_l_min -17
_diffrn_reflns_number 13925
_diffrn_reflns_theta_full 25.50
_diffrn_reflns_theta_max 25.50
_diffrn_reflns_theta_min 2.39
_diffrn_standards_number 0
_exptl_absorpt_coefficient_mu 1.160
_exptl_absorpt_correction_T_max 0.8098
_exptl_absorpt_correction_T_min 0.7079
_exptl_absorpt_correction_type multi-scan
_exptl_absorpt_process_details sadabs
_exptl_crystal_colour blue
_exptl_crystal_density_diffrn 1.606
_exptl_crystal_density_method 'not measured'
_exptl_crystal_description block
_exptl_crystal_F_000 972
_exptl_crystal_size_max 0.32
_exptl_crystal_size_mid 0.29
_exptl_crystal_size_min 0.19
_refine_diff_density_max 0.715
_refine_diff_density_min -0.499
_refine_diff_density_rms 0.092
_refine_ls_extinction_method none
_refine_ls_goodness_of_fit_ref 1.005
_refine_ls_hydrogen_treatment constr
_refine_ls_matrix_type full
_refine_ls_number_parameters 308
_refine_ls_number_reflns 3588
_refine_ls_number_restraints 84
_refine_ls_restrained_S_all 1.021
_refine_ls_R_factor_all 0.1948
_refine_ls_R_factor_gt 0.0745
_refine_ls_shift/su_max 0.000
_refine_ls_shift/su_mean 0.000
_refine_ls_structure_factor_coef Fsqd
_refine_ls_weighting_details 'calc w=1/[\s^2^(Fo^2^)+(0.0319P)^2^+0.0588P] where P=(Fo^2^+2Fc^2^)/3'
_refine_ls_weighting_scheme calc
_refine_ls_wR_factor_gt 0.1424
_refine_ls_wR_factor_ref 0.1871
_reflns_number_gt 1494
_reflns_number_total 3588
_reflns_threshold_expression >2sigma(I)
_cod_data_source_file c3ce40109j.txt
_cod_data_source_block 3
_cod_depositor_comments
;
The following automatic conversions were performed:

'_symmetry_cell_setting' value 'Monoclinic' changed to 'monoclinic'
according to /home/saulius/struct/CIF-dictionaries/cif_core.dic
dictionary named 'cif_core.dic' version 2.4.2 from 2011-04-26.

Automatic conversion script
Id: cif_fix_values 1891 2012-01-12 08:04:46Z andrius 
;
_cod_original_sg_symbol_H-M P2(1)/n
_cod_database_code 7210119

loop_
_symmetry_equiv_pos_as_xyz
'x, y, z'
'-x+1/2, y+1/2, -z+1/2'
'-x, -y, -z'
'x-1/2, -y-1/2, z-1/2'

loop_
_atom_site_label
_atom_site_type_symbol
_atom_site_fract_x
_atom_site_fract_y
_atom_site_fract_z
_atom_site_U_iso_or_equiv
_atom_site_adp_type
_atom_site_occupancy
_atom_site_symmetry_multiplicity
_atom_site_calc_flag
_atom_site_refinement_flags
_atom_site_disorder_assembly
_atom_site_disorder_group
F1 F 0.6651(10) 0.3790(9) 0.7632(8) 0.133(5) Uani 0.657(12) 1 d PDU A 1
F2 F 0.6423(8) 0.1850(10) 0.7286(6) 0.105(4) Uani 0.657(12) 1 d PDU A 1
F3 F 0.7861(7) 0.2458(13) 0.7972(7) 0.132(4) Uani 0.657(12) 1 d PDU A 1
F1' F 0.7539(15) 0.3649(16) 0.7930(10) 0.104(7) Uani 0.343(12) 1 d PDU A 2
F2' F 0.6123(8) 0.286(2) 0.7330(14) 0.131(7) Uani 0.343(12) 1 d PDU A 2
F3' F 0.7435(18) 0.1669(13) 0.7682(14) 0.129(7) Uani 0.343(12) 1 d PDU A 2
Cu1 Cu 0.85859(8) 0.50966(8) 0.22045(6) 0.0510(4) Uani 1 1 d . . .
O1 O 0.8073(4) 0.4185(4) 0.3217(3) 0.0504(14) Uani 1 1 d . . .
O2 O 0.9684(5) 0.3724(5) 0.3811(4) 0.0692(17) Uani 1 1 d . . .
O3 O 0.6378(5) 0.1158(5) 0.3914(3) 0.0579(15) Uani 1 1 d . . .
O4 O 0.7978(4) 0.1174(5) 0.3542(4) 0.0617(16) Uani 1 1 d . . .
N1 N 0.8836(5) 0.3548(6) 0.1468(4) 0.0553(18) Uani 1 1 d . . .
N2 N 0.9021(6) 0.6629(6) 0.2961(5) 0.0577(19) Uani 1 1 d . . .
C1 C 0.8303(6) 0.3440(7) 0.4746(6) 0.053(2) Uani 1 1 d . . .
C2 C 0.7626(6) 0.2427(7) 0.4834(5) 0.051(2) Uani 1 1 d . . .
C3 C 0.7206(7) 0.2202(8) 0.5674(6) 0.066(3) Uani 1 1 d . . .
H3 H 0.6749 0.1536 0.5738 0.079 Uiso 1 1 calc R . .
C4 C 0.7499(8) 0.3006(10) 0.6394(6) 0.071(3) Uani 1 1 d . A .
C5 C 0.8185(8) 0.3951(9) 0.6325(6) 0.072(3) Uani 1 1 d . . .
H5 H 0.8376 0.4458 0.6836 0.086 Uiso 1 1 calc R . .
C6 C 0.8610(7) 0.4180(8) 0.5504(5) 0.060(2) Uani 1 1 d . . .
H6 H 0.9094 0.4822 0.5466 0.072 Uiso 1 1 calc R . .
C7 C 0.8738(9) 0.3766(7) 0.3856(6) 0.055(2) Uani 1 1 d . . .
C8 C 0.7328(8) 0.1522(7) 0.4032(6) 0.047(2) Uani 1 1 d . . .
C9 C 0.7132(7) 0.2786(8) 0.7319(8) 0.104(3) Uani 1 1 d DU . .
C10 C 0.8768(7) 0.6827(7) 0.3817(6) 0.065(3) Uani 1 1 d . . .
H10 H 0.8340 0.6241 0.4068 0.078 Uiso 1 1 calc R . .
C11 C 0.9125(7) 0.7899(8) 0.4366(6) 0.066(3) Uani 1 1 d . . .
H11 H 0.8957 0.7984 0.4970 0.080 Uiso 1 1 calc R . .
C12 C 0.9715(7) 0.8793(8) 0.3988(7) 0.061(2) Uani 1 1 d . . .
C13 C 0.9963(8) 0.8578(9) 0.3120(7) 0.079(3) Uani 1 1 d . . .
H13 H 1.0381 0.9151 0.2846 0.095 Uiso 1 1 calc R . .
C14 C 0.9603(8) 0.7527(9) 0.2646(6) 0.078(3) Uani 1 1 d . . .
H14 H 0.9783 0.7432 0.2047 0.094 Uiso 1 1 calc R . .
C15 C 1.0146(7) 0.9952(9) 0.4534(5) 0.074(3) Uani 1 1 d . . .
H15A H 1.0893 0.9929 0.4563 0.089 Uiso 1 1 calc R . .
H15B H 0.9916 1.0713 0.4198 0.089 Uiso 1 1 calc R . .
C16 C 0.8726(7) 0.2381(8) 0.1795(6) 0.068(3) Uani 1 1 d . . .
H16 H 0.8517 0.2298 0.2385 0.081 Uiso 1 1 calc R . .
C17 C 0.8903(7) 0.1282(8) 0.1314(6) 0.075(3) Uani 1 1 d . . .
H17 H 0.8802 0.0492 0.1577 0.090 Uiso 1 1 calc R . .
C18 C 0.9227(7) 0.1361(8) 0.0451(6) 0.069(3) Uani 1 1 d . . .
C19 C 0.9335(9) 0.2536(9) 0.0117(6) 0.094(4) Uani 1 1 d . . .
H19 H 0.9543 0.2635 -0.0472 0.112 Uiso 1 1 calc R . .
C20 C 0.9145(8) 0.3606(9) 0.0630(6) 0.091(4) Uani 1 1 d . . .
H20 H 0.9239 0.4402 0.0374 0.109 Uiso 1 1 calc R . .
C21 C 0.9445(6) 0.0184(8) -0.0077(6) 0.070(3) Uani 1 1 d . . .
H21A H 0.9022 -0.0508 0.0113 0.085 Uiso 1 1 calc R . .
H21B H 0.9261 0.0331 -0.0731 0.085 Uiso 1 1 calc R . .

loop_
_atom_site_aniso_label
_atom_site_aniso_U_11
_atom_site_aniso_U_22
_atom_site_aniso_U_33
_atom_site_aniso_U_23
_atom_site_aniso_U_13
_atom_site_aniso_U_12
F1 0.156(9) 0.136(7) 0.119(7) -0.014(6) 0.068(6) 0.012(6)
F2 0.117(7) 0.122(7) 0.084(6) 0.011(5) 0.045(5) -0.009(5)
F3 0.132(7) 0.174(9) 0.089(6) 0.034(6) 0.008(5) -0.008(6)
F1' 0.122(10) 0.120(9) 0.074(9) -0.010(7) 0.026(7) 0.000(8)
F2' 0.119(8) 0.153(12) 0.122(11) -0.002(9) 0.022(8) 0.003(7)
F3' 0.147(12) 0.117(8) 0.124(11) 0.012(8) 0.019(9) 0.005(8)
Cu1 0.0699(7) 0.0365(5) 0.0482(6) -0.0057(5) 0.0138(5) 0.0005(6)
O1 0.082(4) 0.032(3) 0.038(3) -0.002(3) 0.008(3) 0.002(3)
O2 0.076(5) 0.063(4) 0.072(4) 0.004(3) 0.022(4) -0.005(3)
O3 0.078(4) 0.049(3) 0.048(3) 0.000(3) 0.014(3) -0.003(3)
O4 0.072(4) 0.048(3) 0.070(4) -0.003(3) 0.028(3) -0.002(3)
N1 0.078(5) 0.042(4) 0.049(4) -0.009(3) 0.024(4) -0.007(3)
N2 0.087(6) 0.037(4) 0.047(4) 0.002(3) -0.001(4) -0.003(4)
C1 0.060(6) 0.044(5) 0.052(5) -0.007(4) -0.006(4) 0.005(4)
C2 0.054(6) 0.053(5) 0.045(5) -0.005(4) 0.002(4) 0.006(4)
C3 0.075(7) 0.069(6) 0.055(6) 0.006(5) 0.020(5) 0.006(5)
C4 0.096(8) 0.078(7) 0.042(5) 0.006(5) 0.020(6) 0.015(6)
C5 0.097(8) 0.067(7) 0.051(6) -0.016(5) 0.000(6) 0.019(6)
C6 0.075(6) 0.056(5) 0.047(5) -0.015(5) -0.003(5) 0.002(5)
C7 0.081(8) 0.031(4) 0.057(6) -0.013(4) 0.022(6) -0.011(5)
C8 0.064(7) 0.028(4) 0.049(5) 0.002(4) 0.006(5) 0.001(4)
C9 0.112(7) 0.101(6) 0.099(7) -0.003(5) 0.010(6) 0.001(5)
C10 0.093(8) 0.042(5) 0.061(6) -0.006(5) 0.020(6) 0.004(5)
C11 0.085(7) 0.065(6) 0.048(5) -0.009(5) 0.001(5) 0.005(5)
C12 0.064(6) 0.043(5) 0.074(6) -0.010(5) -0.002(5) 0.004(4)
C13 0.108(8) 0.063(6) 0.066(6) -0.005(6) 0.012(6) -0.019(6)
C14 0.113(9) 0.059(6) 0.059(6) -0.010(5) -0.006(6) -0.006(6)
C15 0.091(7) 0.064(6) 0.067(6) 0.006(6) 0.004(5) -0.004(6)
C16 0.097(8) 0.050(6) 0.065(6) -0.004(5) 0.047(5) -0.004(5)
C17 0.101(8) 0.045(5) 0.084(7) -0.010(5) 0.038(6) 0.000(5)
C18 0.086(7) 0.052(6) 0.074(6) -0.015(5) 0.031(6) 0.014(5)
C19 0.171(12) 0.059(7) 0.061(6) -0.006(5) 0.061(7) 0.008(7)
C20 0.161(11) 0.044(6) 0.078(7) 0.007(5) 0.060(7) 0.012(6)
C21 0.078(6) 0.060(6) 0.076(6) -0.026(5) 0.022(6) 0.001(5)

loop_
_atom_type_symbol
_atom_type_description
_atom_type_scat_dispersion_real
_atom_type_scat_dispersion_imag
_atom_type_scat_source
C C 0.0033 0.0016 'International Tables Vol C Tables 4.2.6.8 and 6.1.1.4'
H H 0.0000 0.0000 'International Tables Vol C Tables 4.2.6.8 and 6.1.1.4'
N N 0.0061 0.0033 'International Tables Vol C Tables 4.2.6.8 and 6.1.1.4'
O O 0.0106 0.0060 'International Tables Vol C Tables 4.2.6.8 and 6.1.1.4'
Cu Cu 0.3201 1.2651 'International Tables Vol C Tables 4.2.6.8 and 6.1.1.4'
F F 0.0171 0.0103 'International Tables Vol C Tables 4.2.6.8 and 6.1.1.4'

loop_
_geom_angle_atom_site_label_1
_geom_angle_atom_site_label_2
_geom_angle_atom_site_label_3
_geom_angle
_geom_angle_site_symmetry_1
_geom_angle_site_symmetry_3
O1 Cu1 O3 161.1(3) . 2_655
O1 Cu1 N1 95.2(2) . .
O3 Cu1 N1 90.0(3) 2_655 .
O1 Cu1 N2 94.6(3) . .
O3 Cu1 N2 88.2(3) 2_655 .
N1 Cu1 N2 154.3(3) . .
O1 Cu1 C8 131.2(3) . 2_655
O3 Cu1 C8 29.9(2) 2_655 2_655
N1 Cu1 C8 101.0(3) . 2_655
N2 Cu1 C8 90.1(3) . 2_655
C7 O1 Cu1 117.6(6) . .
C8 O3 Cu1 100.2(5) . 2_645
C20 N1 C16 115.2(7) . .
C20 N1 Cu1 122.6(6) . .
C16 N1 Cu1 122.2(5) . .
C14 N2 C10 114.5(7) . .
C14 N2 Cu1 121.7(6) . .
C10 N2 Cu1 123.8(6) . .
C6 C1 C2 119.6(8) . .
C6 C1 C7 117.2(8) . .
C2 C1 C7 123.2(7) . .
C1 C2 C3 120.7(8) . .
C1 C2 C8 121.4(7) . .
C3 C2 C8 117.9(8) . .
C4 C3 C2 117.2(9) . .
C4 C3 H3 121.4 . .
C2 C3 H3 121.4 . .
C5 C4 C3 122.3(9) . .
C5 C4 C9 117.2(9) . .
C3 C4 C9 120.3(9) . .
C4 C5 C6 121.1(9) . .
C4 C5 H5 119.4 . .
C6 C5 H5 119.4 . .
C1 C6 C5 118.9(9) . .
C1 C6 H6 120.5 . .
C5 C6 H6 120.5 . .
O2 C7 O1 125.2(8) . .
O2 C7 C1 119.9(9) . .
O1 C7 C1 114.6(9) . .
O4 C8 O3 123.1(7) . .
O4 C8 C2 119.8(8) . .
O3 C8 C2 117.1(8) . .
O4 C8 Cu1 73.2(5) . 2_645
O3 C8 Cu1 49.9(4) . 2_645
C2 C8 Cu1 166.9(7) . 2_645
F2' C9 F3 130.7(15) . .
F2' C9 F1 56.5(8) . .
F3 C9 F1 106.8(9) . .
F2' C9 F3' 107.6(10) . .
F3 C9 F3' 47.2(8) . .
F1 C9 F3' 134.1(16) . .
F2' C9 F1' 106.4(9) . .
F3 C9 F1' 59.5(7) . .
F1 C9 F1' 53.4(7) . .
F3' C9 F1' 104.6(9) . .
F2' C9 F2 50.3(9) . .
F3 C9 F2 106.0(8) . .
F1 C9 F2 104.5(8) . .
F3' C9 F2 62.9(9) . .
F1' C9 F2 137.9(14) . .
F2' C9 C4 114.3(12) . .
F3 C9 C4 114.7(10) . .
F1 C9 C4 112.9(9) . .
F3' C9 C4 112.7(13) . .
F1' C9 C4 110.6(11) . .
F2 C9 C4 111.2(9) . .
N2 C10 C11 123.2(8) . .
N2 C10 H10 118.4 . .
C11 C10 H10 118.4 . .
C12 C11 C10 118.8(8) . .
C12 C11 H11 120.6 . .
C10 C11 H11 120.6 . .
C13 C12 C11 117.2(8) . .
C13 C12 C15 120.6(9) . .
C11 C12 C15 122.1(8) . .
C12 C13 C14 120.5(9) . .
C12 C13 H13 119.7 . .
C14 C13 H13 119.7 . .
N2 C14 C13 125.8(9) . .
N2 C14 H14 117.1 . .
C13 C14 H14 117.1 . .
C15 C15 C12 115.1(10) 3_776 .
C15 C15 H15A 108.5 3_776 .
C12 C15 H15A 108.5 . .
C15 C15 H15B 108.5 3_776 .
C12 C15 H15B 108.5 . .
H15A C15 H15B 107.5 . .
N1 C16 C17 124.2(8) . .
N1 C16 H16 117.9 . .
C17 C16 H16 117.9 . .
C18 C17 C16 119.8(8) . .
C18 C17 H17 120.1 . .
C16 C17 H17 120.1 . .
C19 C18 C17 116.3(8) . .
C19 C18 C21 122.9(8) . .
C17 C18 C21 120.9(8) . .
C18 C19 C20 121.5(8) . .
C18 C19 H19 119.3 . .
C20 C19 H19 119.3 . .
N1 C20 C19 123.1(8) . .
N1 C20 H20 118.5 . .
C19 C20 H20 118.5 . .
C21 C21 C18 111.5(9) 3_755 .
C21 C21 H21A 109.3 3_755 .
C18 C21 H21A 109.3 . .
C21 C21 H21B 109.3 3_755 .
C18 C21 H21B 109.3 . .
H21A C21 H21B 108.0 . .

loop_
_geom_bond_atom_site_label_1
_geom_bond_atom_site_label_2
_geom_bond_distance
_geom_bond_site_symmetry_2
F1 C9 1.332(8) .
F2 C9 1.347(8) .
F3 C9 1.321(8) .
F1' C9 1.344(9) .
F2' C9 1.317(9) .
F3' C9 1.333(9) .
Cu1 O1 1.932(5) .
Cu1 O3 1.979(5) 2_655
Cu1 N1 1.995(6) .
Cu1 N2 2.003(7) .
Cu1 C8 2.546(8) 2_655
O1 C7 1.285(10) .
O2 C7 1.240(10) .
O3 C8 1.290(9) .
O3 Cu1 1.979(5) 2_645
O4 C8 1.218(9) .
N1 C20 1.323(9) .
N1 C16 1.330(9) .
N2 C14 1.322(10) .
N2 C10 1.335(9) .
C1 C6 1.376(10) .
C1 C2 1.397(10) .
C1 C7 1.505(11) .
C2 C3 1.409(10) .
C2 C8 1.526(10) .
C3 C4 1.371(12) .
C3 H3 0.9300 .
C4 C5 1.347(12) .
C4 C9 1.491(14) .
C5 C6 1.387(11) .
C5 H5 0.9300 .
C6 H6 0.9300 .
C8 Cu1 2.546(8) 2_645
C10 C11 1.434(11) .
C10 H10 0.9300 .
C11 C12 1.365(11) .
C11 H11 0.9300 .
C12 C13 1.354(11) .
C12 C15 1.532(11) .
C13 C14 1.362(11) .
C13 H13 0.9300 .
C14 H14 0.9300 .
C15 C15 1.448(15) 3_776
C15 H15A 0.9700 .
C15 H15B 0.9700 .
C16 C17 1.383(11) .
C16 H16 0.9300 .
C17 C18 1.366(11) .
C17 H17 0.9300 .
C18 C19 1.342(11) .
C18 C21 1.500(10) .
C19 C20 1.388(11) .
C19 H19 0.9300 .
C20 H20 0.9300 .
C21 C21 1.491(16) 3_755
C21 H21A 0.9700 .
C21 H21B 0.9700 .

loop_
_geom_torsion_atom_site_label_1
_geom_torsion_atom_site_label_2
_geom_torsion_atom_site_label_3
_geom_torsion_atom_site_label_4
_geom_torsion
_geom_torsion_site_symmetry_1
_geom_torsion_site_symmetry_4
O3 Cu1 O1 C7 -168.8(6) 2_655 .
N1 Cu1 O1 C7 85.6(5) . .
N2 Cu1 O1 C7 -70.7(5) . .
C8 Cu1 O1 C7 -164.8(5) 2_655 .
O1 Cu1 N1 C20 175.4(7) . .
O3 Cu1 N1 C20 13.6(8) 2_655 .
N2 Cu1 N1 C20 -72.4(10) . .
C8 Cu1 N1 C20 41.6(8) 2_655 .
O1 Cu1 N1 C16 -6.2(7) . .
O3 Cu1 N1 C16 -168.0(7) 2_655 .
N2 Cu1 N1 C16 106.0(8) . .
C8 Cu1 N1 C16 -140.0(7) 2_655 .
O1 Cu1 N2 C14 168.4(7) . .
O3 Cu1 N2 C14 -30.3(7) 2_655 .
N1 Cu1 N2 C14 56.1(10) . .
C8 Cu1 N2 C14 -60.1(7) 2_655 .
O1 Cu1 N2 C10 -10.6(7) . .
O3 Cu1 N2 C10 150.6(7) 2_655 .
N1 Cu1 N2 C10 -122.9(8) . .
C8 Cu1 N2 C10 120.8(7) 2_655 .
C6 C1 C2 C3 3.9(12) . .
C7 C1 C2 C3 -177.1(8) . .
C6 C1 C2 C8 -175.4(7) . .
C7 C1 C2 C8 3.6(12) . .
C1 C2 C3 C4 -0.7(12) . .
C8 C2 C3 C4 178.6(7) . .
C2 C3 C4 C5 -2.2(13) . .
C2 C3 C4 C9 -176.7(8) . .
C3 C4 C5 C6 1.9(15) . .
C9 C4 C5 C6 176.5(8) . .
C2 C1 C6 C5 -4.2(12) . .
C7 C1 C6 C5 176.7(8) . .
C4 C5 C6 C1 1.4(13) . .
Cu1 O1 C7 O2 -11.7(10) . .
Cu1 O1 C7 C1 161.8(5) . .
C6 C1 C7 O2 60.8(10) . .
C2 C1 C7 O2 -118.3(9) . .
C6 C1 C7 O1 -113.1(8) . .
C2 C1 C7 O1 67.9(10) . .
Cu1 O3 C8 O4 -2.4(8) 2_645 .
Cu1 O3 C8 C2 177.9(5) 2_645 .
C1 C2 C8 O4 40.3(10) . .
C3 C2 C8 O4 -139.0(8) . .
C1 C2 C8 O3 -140.0(7) . .
C3 C2 C8 O3 40.8(10) . .
C1 C2 C8 Cu1 -133(2) . 2_645
C3 C2 C8 Cu1 48(3) . 2_645
C5 C4 C9 F2' 122.9(14) . .
C3 C4 C9 F2' -62.3(14) . .
C5 C4 C9 F3 -62.0(12) . .
C3 C4 C9 F3 112.7(11) . .
C5 C4 C9 F1 60.7(12) . .
C3 C4 C9 F1 -124.5(10) . .
C5 C4 C9 F3' -113.8(14) . .
C3 C4 C9 F3' 60.9(14) . .
C5 C4 C9 F1' 2.9(14) . .
C3 C4 C9 F1' 177.6(12) . .
C5 C4 C9 F2 177.7(9) . .
C3 C4 C9 F2 -7.5(12) . .
C14 N2 C10 C11 -2.1(12) . .
Cu1 N2 C10 C11 177.0(6) . .
N2 C10 C11 C12 2.9(13) . .
C10 C11 C12 C13 -2.6(13) . .
C10 C11 C12 C15 -178.7(8) . .
C11 C12 C13 C14 1.9(14) . .
C15 C12 C13 C14 178.1(8) . .
C10 N2 C14 C13 1.4(14) . .
Cu1 N2 C14 C13 -177.8(8) . .
C12 C13 C14 N2 -1.4(16) . .
C13 C12 C15 C15 -177.8(10) . 3_776
C11 C12 C15 C15 -1.9(15) . 3_776
C20 N1 C16 C17 -0.7(14) . .
Cu1 N1 C16 C17 -179.2(7) . .
N1 C16 C17 C18 1.0(16) . .
C16 C17 C18 C19 -1.2(15) . .
C16 C17 C18 C21 178.7(9) . .
C17 C18 C19 C20 1.1(17) . .
C21 C18 C19 C20 -178.8(9) . .
C16 N1 C20 C19 0.6(15) . .
Cu1 N1 C20 C19 179.1(8) . .
C18 C19 C20 N1 -0.8(18) . .
C19 C18 C21 C21 87.0(13) . 3_755
C17 C18 C21 C21 -92.9(12) . 3_755
